data_4518088
loop_
_publ_author_name
'Yuan, Penghui'
'Yang, Dezhi'
'Wang, Ruonan'
'Gong, Ningbo'
'Zhang, Li'
'Lu, Yang'
'Du, Guanhua'

_publ_section_title
;
 Characterization of a New Solvatomorph of Drospirenone by
 Thermogravimetry--Mass Spectrometry Combined with Other Solid-State
 Analysis Methods
;
_journal_name_full 'ACS Omega'
_journal_paper_doi 10.1021/acsomega.0c03531
_journal_year 2020
_chemical_absolute_configuration ad
_chemical_formula_moiety 'C24 H30 O3&#x00EF;&#x00BC;&#x008C;C2 H6 O S'
_chemical_formula_sum 'C26 H36 O4 S'
_chemical_formula_weight 444.61
_space_group_crystal_system orthorhombic
_space_group_IT_number 19
_space_group_name_Hall 'P 2ac 2ab'
_space_group_name_H-M_alt 'P 21 21 21'
_atom_sites_solution_hydrogens mixed
_atom_sites_solution_primary direct
_audit_creation_date 2019-09-19
_audit_creation_method
;
Olex2 1.2
(compiled 2018.05.29 svn.r3508 for OlexSys, GUI svn.r5506)
;
_audit_update_record
;
????
;
_cell_angle_alpha 90
_cell_angle_beta 90
_cell_angle_gamma 90
_cell_formula_units_Z 4
_cell_length_a 6.3541(3)
_cell_length_b 11.5712(3)
_cell_length_c 32.2251(4)
_cell_measurement_reflns_used 6
_cell_measurement_temperature 293(2)
_cell_measurement_theta_max 71.5
_cell_measurement_theta_min 26.6
_cell_volume 2369.34(13)
_computing_cell_refinement 'CrystalClear (Rigaku Inc., 2008)'
_computing_data_collection 'CrystalClear (Rigaku Inc., 2008)'
_computing_data_reduction 'CrystalClear (Rigaku Inc., 2008)'
_computing_molecular_graphics ORTEPII(Johnson,1976)andPLUTON(Spek,1990)
_computing_publication_material ' SHELXL-2018/3 (Sheldrick, 2018)'
_computing_structure_refinement ' SHELXL-2018/3 (Sheldrick, 2018)'
_computing_structure_solution ' SHELXL-2018/3 (Sheldrick, 2018)'
_diffrn_ambient_temperature 293(2)
_diffrn_detector_area_resol_mean 0
_diffrn_measured_fraction_theta_full 0.989
_diffrn_measured_fraction_theta_max 0.983
_diffrn_measurement_device_type 'MicroMax 002+'
_diffrn_measurement_method \f\k
_diffrn_radiation_source 'fine-focus sealed tube'
_diffrn_radiation_type CuK\a
_diffrn_radiation_wavelength 1.54178
_diffrn_reflns_av_R_equivalents 0.0459
_diffrn_reflns_av_unetI/netI 0.0409
_diffrn_reflns_Laue_measured_fraction_full 0.989
_diffrn_reflns_Laue_measured_fraction_max 0.983
_diffrn_reflns_limit_h_max 6
_diffrn_reflns_limit_h_min -7
_diffrn_reflns_limit_k_max 14
_diffrn_reflns_limit_k_min -13
_diffrn_reflns_limit_l_max 39
_diffrn_reflns_limit_l_min -39
_diffrn_reflns_number 15032
_diffrn_reflns_point_group_measured_fraction_full 0.984
_diffrn_reflns_point_group_measured_fraction_max 0.968
_diffrn_reflns_theta_full 67.679
_diffrn_reflns_theta_max 72.115
_diffrn_reflns_theta_min 4.059
_exptl_absorpt_coefficient_mu 1.443
_exptl_absorpt_correction_T_max 1.000
_exptl_absorpt_correction_T_min 0.548
_exptl_absorpt_correction_type multi-scan
_exptl_crystal_colour colourless
_exptl_crystal_density_diffrn 1.246
_exptl_crystal_description prism
_exptl_crystal_F_000 960
_exptl_crystal_size_max 0.402
_exptl_crystal_size_mid 0.352
_exptl_crystal_size_min 0.189
_refine_diff_density_max 0.263
_refine_diff_density_min -0.172
_refine_diff_density_rms 0.036
_refine_ls_abs_structure_details
;
 Flack x determined using 1358 quotients [(I+)-(I-)]/[(I+)+(I-)]
 (Parsons and Flack (2004), Acta Cryst. A60, s61).
;
_refine_ls_abs_structure_Flack -0.003(12)
_refine_ls_extinction_coef 0.0053(6)
_refine_ls_extinction_expression Fc^*^=kFc[1+0.001xFc^2^\l^3^/sin(2\q)]^-1/4^
_refine_ls_extinction_method SHELXL
_refine_ls_goodness_of_fit_ref 0.994
_refine_ls_hydrogen_treatment mixed
_refine_ls_matrix_type full
_refine_ls_number_parameters 295
_refine_ls_number_reflns 4521
_refine_ls_number_restraints 2
_refine_ls_restrained_S_all 1.030
_refine_ls_R_factor_all 0.0450
_refine_ls_R_factor_gt 0.0406
_refine_ls_shift/su_max 0.004
_refine_ls_shift/su_mean 0.000
_refine_ls_structure_factor_coef Fsqd
_refine_ls_weighting_details
;
 w=1/[\s^2^(Fo^2^)+(0.0712P)^2^]
 where P=(Fo^2^+2Fc^2^)/3
;
_refine_ls_weighting_scheme calc
_refine_ls_wR_factor_gt 0.1073
_refine_ls_wR_factor_ref 0.1114
_reflns_Friedel_coverage 0.698
_reflns_Friedel_fraction_full 0.976
_reflns_Friedel_fraction_max 0.947
_reflns_number_gt 3823
_reflns_number_total 4521
_reflns_threshold_expression 'I > 2\s(I)'
_cod_data_source_file ao0c03531_si_002.cif
_cod_data_source_block 6051
_cod_database_code 4518088
_shelxl_version_number 2013-2
_shelx_space_group_comment
;
The symmetry employed for this shelxl refinement is uniquely defined
by the following loop, which should always be used as a source of
symmetry information in preference to the above space-group names.
They are only intended as comments.
;
_shelx_estimated_absorpt_t_max 0.772
_shelx_estimated_absorpt_t_min 0.595
_olex2_refinement_description
;
1. Fixed Uiso
 At 1.2 times of:
  All C(H) groups, All C(H,H) groups
 At 1.5 times of:
  All C(H,H,H) groups, All C(H,H,H,H,H,H) groups
2. Restrained distances
 S1A-O1D
 1.4 with sigma of 0.02
 S1A-C2D
 1.7 with sigma of 0.02
3. Others
 Sof(H2DD)=Sof(H2DE)=Sof(H2DF)=Sof(H1DD)=Sof(H1DE)=Sof(H1DF)=Sof(S1A)=1-FVAR(1)
 Sof(S1B)=Sof(H2DA)=Sof(H2DB)=Sof(H2DC)=Sof(H1DA)=Sof(H1DB)=Sof(H1DC)=FVAR(1)
4.a Ternary CH refined with riding coordinates:
 C004(H004), C005(H005), C006(H006), C008(H008), C009(H009), C00A(H00A),
 C00G(H00G)
4.b Secondary CH2 refined with riding coordinates:
 C00D(H00B,H00C), C00I(H00H,H00I), C00K(H00J,H00K), C00M(H00L,H00M), C00N(H00N,
 H00O), C00P(H00S,H00T), C00R(H00V,H00W), C00T(H00X,H00Y)
4.c Aromatic/amide H refined with riding coordinates:
 C00Q(H00U)
4.d Idealised Me refined as rotating group:
 C00F(H00D,H00E,H00F), C00O(H00P,H00Q,H00R), C2D(H2DA,H2DB,H2DC), C2D(H2DD,
 H2DE,H2DF), C1D(H1DA,H1DB,H1DC), C1D(H1DD,H1DE,H1DF)
;
_olex2_submission_special_instructions 'No special instructions were received'

loop_
_space_group_symop_operation_xyz
'x, y, z'
'-x+1/2, -y, z+1/2'
'-x, y+1/2, -z+1/2'
'x+1/2, -y+1/2, -z'

loop_
_atom_site_label
_atom_site_type_symbol
_atom_site_fract_x
_atom_site_fract_y
_atom_site_fract_z
_atom_site_U_iso_or_equiv
_atom_site_adp_type
_atom_site_occupancy
_atom_site_site_symmetry_order
_atom_site_calc_flag
_atom_site_refinement_flags_posn
_atom_site_refinement_flags_adp
_atom_site_refinement_flags_occupancy
_atom_site_disorder_assembly
_atom_site_disorder_group
S1B S 1.14787(16) 0.57834(9) 0.42248(4) 0.0805(4) Uani 0.868(4) 1 d . . P A 1
O002 O 0.9034(3) 0.08404(16) 0.46501(5) 0.0550(5) Uani 1 1 d . . . . .
O003 O 1.0074(5) -0.0898(2) 0.48434(8) 0.0877(8) Uani 1 1 d . . . . .
C004 C 0.7525(4) 0.34579(19) 0.34748(6) 0.0403(5) Uani 1 1 d . . . . .
H004 H 0.8917 0.3781 0.3536 0.048 Uiso 1 1 calc R . . . .
C005 C 0.6798(3) 0.2753(2) 0.38473(6) 0.0406(5) Uani 1 1 d . . . . .
H005 H 0.5539 0.2345 0.3751 0.049 Uiso 1 1 calc R . . . .
C006 C 0.7716(4) 0.2635(2) 0.30992(6) 0.0417(5) Uani 1 1 d . . . . .
H006 H 0.6286 0.2366 0.3039 0.050 Uiso 1 1 calc R . . . .
C007 C 0.6880(4) 0.4219(2) 0.26001(7) 0.0473(5) Uani 1 1 d . . . . .
C008 C 0.5804(4) 0.4833(2) 0.29355(8) 0.0507(6) Uani 1 1 d . . . . .
H008 H 0.4388 0.5100 0.2862 0.061 Uiso 1 1 calc R . . . .
C009 C 0.6019(4) 0.4447(2) 0.33820(7) 0.0477(5) Uani 1 1 d . . . . .
H009 H 0.4733 0.4473 0.3550 0.057 Uiso 1 1 calc R . . . .
C00A C 0.6134(4) 0.3327(2) 0.42484(7) 0.0489(5) Uani 1 1 d . . . . .
H00A H 0.4798 0.3749 0.4253 0.059 Uiso 1 1 calc R . . . .
C00B C 0.8370(4) 0.17836(19) 0.39656(6) 0.0413(5) Uani 1 1 d . . . . .
C00C C 0.8477(4) 0.3277(2) 0.27010(7) 0.0461(5) Uani 1 1 d . . . . .
C00D C 0.8342(5) 0.0930(2) 0.36016(7) 0.0499(6) Uani 1 1 d . . . . .
H00B H 0.6938 0.0614 0.3569 0.060 Uiso 1 1 calc R . . . .
H00C H 0.9299 0.0296 0.3658 0.060 Uiso 1 1 calc R . . . .
O00E O 0.6783(6) 0.4210(3) 0.14891(6) 0.1062(10) Uani 1 1 d . . . . .
C00F C 1.0683(4) 0.2165(3) 0.40288(8) 0.0531(6) Uani 1 1 d . . . . .
H00D H 1.0919 0.2885 0.3889 0.080 Uiso 1 1 calc GR . . . .
H00E H 1.1608 0.1587 0.3917 0.080 Uiso 1 1 calc GR . . . .
H00F H 1.0958 0.2258 0.4320 0.080 Uiso 1 1 calc GR . . . .
C00G C 0.6558(5) 0.2462(2) 0.45904(7) 0.0536(6) Uani 1 1 d . . . . .
H00G H 0.5477 0.2368 0.4805 0.064 Uiso 1 1 calc R . . . .
C00H C 0.7402(4) 0.1380(2) 0.43879(7) 0.0462(5) Uani 1 1 d . . . . .
C00I C 0.7721(5) 0.3587(2) 0.45775(7) 0.0557(6) Uani 1 1 d . . . . .
H00H H 0.7360 0.4166 0.4783 0.067 Uiso 1 1 calc R . . . .
H00I H 0.9196 0.3569 0.4500 0.067 Uiso 1 1 calc R . . . .
C00J C 0.8822(6) -0.0302(2) 0.46647(8) 0.0628(7) Uani 1 1 d . . . . .
C00K C 0.6906(5) 0.5588(2) 0.32534(8) 0.0593(7) Uani 1 1 d . . . . .
H00J H 0.8424 0.5657 0.3235 0.071 Uiso 1 1 calc R . . . .
H00K H 0.6184 0.6280 0.3346 0.071 Uiso 1 1 calc R . . . .
O1D O 1.1653(5) 0.5453(3) 0.37882(11) 0.1175(11) Uani 1 1 d D . . . .
C00M C 0.5717(4) 0.0444(3) 0.43609(8) 0.0571(7) Uani 1 1 d . . . . .
H00L H 0.4663 0.0544 0.4576 0.068 Uiso 1 1 calc R . . . .
H00M H 0.5030 0.0453 0.4092 0.068 Uiso 1 1 calc R . . . .
C00N C 0.9010(5) 0.1548(2) 0.31985(7) 0.0530(6) Uani 1 1 d . . . . .
H00N H 1.0481 0.1763 0.3221 0.064 Uiso 1 1 calc R . . . .
H00O H 0.8880 0.1010 0.2969 0.064 Uiso 1 1 calc R . . . .
C00O C 1.0680(4) 0.3817(3) 0.27629(9) 0.0583(6) Uani 1 1 d . . . . .
H00P H 1.0653 0.4325 0.2999 0.087 Uiso 1 1 calc GR . . . .
H00Q H 1.1062 0.4248 0.2520 0.087 Uiso 1 1 calc GR . . . .
H00R H 1.1693 0.3215 0.2809 0.087 Uiso 1 1 calc GR . . . .
C00P C 0.8569(6) 0.2413(3) 0.23369(7) 0.0610(7) Uani 1 1 d . . . . .
H00S H 0.9728 0.1882 0.2382 0.073 Uiso 1 1 calc R . . . .
H00T H 0.7279 0.1965 0.2333 0.073 Uiso 1 1 calc R . . . .
C00Q C 0.6334(5) 0.4461(3) 0.22043(8) 0.0629(7) Uani 1 1 d . . . . .
H00U H 0.5292 0.5012 0.2161 0.075 Uiso 1 1 calc R . . . .
C00R C 0.8855(7) 0.2998(3) 0.19151(8) 0.0748(9) Uani 1 1 d . . . . .
H00V H 1.0252 0.3334 0.1901 0.090 Uiso 1 1 calc R . . . .
H00W H 0.8746 0.2421 0.1698 0.090 Uiso 1 1 calc R . . . .
C00S C 0.7266(6) 0.3916(3) 0.18412(8) 0.0718(9) Uani 1 1 d . . . . .
C00T C 0.6922(6) -0.0655(3) 0.44232(11) 0.0752(9) Uani 1 1 d . . . . .
H00X H 0.6092 -0.1214 0.4577 0.090 Uiso 1 1 calc R . . . .
H00Y H 0.7322 -0.0991 0.4159 0.090 Uiso 1 1 calc R . . . .
C2D C 0.8959(7) 0.6428(4) 0.42744(17) 0.1046(14) Uani 1 1 d D . . . .
H2DA H 0.8886 0.7103 0.4101 0.157 Uiso 0.868(4) 1 calc GR . P A 1
H2DB H 0.8729 0.6645 0.4558 0.157 Uiso 0.868(4) 1 calc GR . P A 1
H2DC H 0.7898 0.5886 0.4190 0.157 Uiso 0.868(4) 1 calc GR . P A 1
H2DD H 0.8081 0.5871 0.4137 0.157 Uiso 0.132(4) 1 calc GR . P A 2
H2DE H 0.8264 0.7165 0.4277 0.157 Uiso 0.132(4) 1 calc GR . P A 2
H2DF H 0.9220 0.6183 0.4554 0.157 Uiso 0.132(4) 1 calc GR . P A 2
C1D C 1.3026(7) 0.7073(4) 0.42890(14) 0.0965(12) Uani 1 1 d . . . . .
H1DA H 1.4492 0.6885 0.4265 0.145 Uiso 0.868(4) 1 calc GR . P A 1
H1DB H 1.2758 0.7399 0.4558 0.145 Uiso 0.868(4) 1 calc GR . P A 1
H1DC H 1.2652 0.7622 0.4078 0.145 Uiso 0.868(4) 1 calc GR . P A 1
H1DD H 1.3802 0.6462 0.4420 0.145 Uiso 0.132(4) 1 calc GR . P A 2
H1DE H 1.2620 0.7633 0.4494 0.145 Uiso 0.132(4) 1 calc GR . P A 2
H1DF H 1.3891 0.7437 0.4083 0.145 Uiso 0.132(4) 1 calc GR . P A 2
S1A S 1.0864(10) 0.6525(7) 0.4063(2) 0.075(3) Uani 0.132(4) 1 d D . P A 2

loop_
_atom_site_aniso_label
_atom_site_aniso_U_11
_atom_site_aniso_U_22
_atom_site_aniso_U_33
_atom_site_aniso_U_23
_atom_site_aniso_U_13
_atom_site_aniso_U_12
S1B 0.0596(6) 0.0541(6) 0.1276(9) -0.0078(6) -0.0119(5) 0.0010(4)
O002 0.0635(11) 0.0493(10) 0.0522(8) 0.0066(7) -0.0150(8) -0.0037(9)
O003 0.109(2) 0.0612(13) 0.0933(15) 0.0087(12) -0.0242(14) 0.0194(14)
C004 0.0351(10) 0.0389(11) 0.0468(10) -0.0012(9) -0.0024(8) 0.0013(9)
C005 0.0346(10) 0.0405(11) 0.0467(10) -0.0022(9) -0.0021(8) 0.0010(9)
C006 0.0416(11) 0.0395(11) 0.0440(10) -0.0003(9) -0.0026(8) 0.0003(9)
C007 0.0440(12) 0.0452(12) 0.0527(11) 0.0049(10) -0.0062(9) -0.0056(10)
C008 0.0450(13) 0.0444(13) 0.0627(14) 0.0059(11) -0.0079(10) 0.0062(10)
C009 0.0454(12) 0.0422(12) 0.0556(12) 0.0002(10) 0.0002(10) 0.0067(10)
C00A 0.0496(13) 0.0471(12) 0.0500(11) -0.0042(10) 0.0051(10) 0.0049(11)
C00B 0.0405(11) 0.0394(11) 0.0440(10) 0.0014(9) -0.0013(9) 0.0018(9)
C00C 0.0454(13) 0.0485(12) 0.0445(10) 0.0022(9) -0.0015(9) 0.0026(10)
C00D 0.0607(15) 0.0402(12) 0.0489(11) 0.0008(9) -0.0006(10) 0.0070(11)
O00E 0.144(3) 0.121(2) 0.0531(11) 0.0177(12) -0.0173(13) 0.027(2)
C00F 0.0386(12) 0.0581(15) 0.0627(13) 0.0082(12) -0.0034(10) 0.0035(11)
C00G 0.0594(15) 0.0535(14) 0.0479(11) -0.0004(10) 0.0075(10) -0.0015(12)
C00H 0.0482(13) 0.0453(13) 0.0450(10) 0.0028(9) -0.0048(9) -0.0030(10)
C00I 0.0680(17) 0.0512(15) 0.0481(11) -0.0091(10) -0.0014(11) 0.0001(12)
C00J 0.082(2) 0.0472(14) 0.0597(14) 0.0012(12) -0.0072(13) 0.0059(15)
C00K 0.0667(17) 0.0413(13) 0.0699(15) -0.0043(11) -0.0062(13) 0.0026(12)
O1D 0.0753(17) 0.115(2) 0.162(3) -0.074(2) 0.0054(17) 0.0098(17)
C00M 0.0566(16) 0.0588(16) 0.0559(13) 0.0022(11) 0.0011(11) -0.0144(13)
C00N 0.0662(16) 0.0451(13) 0.0477(11) 0.0001(10) 0.0054(11) 0.0128(12)
C00O 0.0410(13) 0.0702(17) 0.0636(14) 0.0101(13) 0.0028(11) -0.0016(12)
C00P 0.081(2) 0.0561(15) 0.0458(12) -0.0009(11) 0.0014(12) 0.0097(15)
C00Q 0.0638(17) 0.0666(17) 0.0583(13) 0.0114(12) -0.0105(12) 0.0074(14)
C00R 0.095(2) 0.082(2) 0.0469(13) 0.0052(13) 0.0020(13) 0.013(2)
C00S 0.084(2) 0.080(2) 0.0511(13) 0.0097(14) -0.0103(13) 0.0022(17)
C00T 0.092(2) 0.0505(16) 0.0830(19) 0.0047(15) -0.0143(17) -0.0156(17)
C2D 0.085(3) 0.080(3) 0.149(4) -0.023(3) 0.023(3) 0.006(2)
C1D 0.088(3) 0.091(3) 0.110(3) -0.001(2) -0.024(2) -0.023(2)
S1A 0.062(4) 0.090(6) 0.073(4) -0.005(3) -0.006(3) 0.002(3)

loop_
_atom_type_symbol
_atom_type_description
_atom_type_scat_dispersion_real
_atom_type_scat_dispersion_imag
_atom_type_scat_source
C C 0.0181 0.0091 'International Tables Vol C Tables 4.2.6.8 and 6.1.1.4'
H H 0.0000 0.0000 'International Tables Vol C Tables 4.2.6.8 and 6.1.1.4'
O O 0.0492 0.0322 'International Tables Vol C Tables 4.2.6.8 and 6.1.1.4'
S S 0.3331 0.5567 'International Tables Vol C Tables 4.2.6.8 and 6.1.1.4'

loop_
_geom_angle_atom_site_label_1
_geom_angle_atom_site_label_2
_geom_angle_atom_site_label_3
_geom_angle
_geom_angle_site_symmetry_1
_geom_angle_site_symmetry_3
_geom_angle_publ_flag
O1D S1B C2D 105.4(2) . . ?
O1D S1B C1D 106.6(2) . . ?
C2D S1B C1D 97.7(2) . . ?
C00J O002 C00H 111.7(2) . . ?
C005 C004 C006 108.12(18) . . ?
C009 C004 C005 111.54(18) . . ?
C009 C004 C006 111.05(17) . . ?
C004 C005 C00B 112.72(17) . . ?
C00A C005 C004 121.53(19) . . ?
C00A C005 C00B 106.69(18) . . ?
C004 C006 C00C 112.05(19) . . ?
C00N C006 C004 112.57(17) . . ?
C00N C006 C00C 113.29(19) . . ?
C008 C007 C00C 120.0(2) . . ?
C00Q C007 C008 118.5(2) . . ?
C00Q C007 C00C 121.3(2) . . ?
C007 C008 C009 121.2(2) . . ?
C007 C008 C00K 124.2(2) . . ?
C009 C008 C00K 59.08(17) . . ?
C008 C009 C004 117.8(2) . . ?
C00K C009 C004 118.8(2) . . ?
C00K C009 C008 60.61(17) . . ?
C00G C00A C005 106.42(19) . . ?
C00I C00A C005 120.4(2) . . ?
C00I C00A C00G 59.73(17) . . ?
C005 C00B C00H 100.18(17) . . ?
C00D C00B C005 105.71(18) . . ?
C00D C00B C00F 107.2(2) . . ?
C00D C00B C00H 117.92(19) . . ?
C00F C00B C005 115.99(19) . . ?
C00F C00B C00H 110.11(18) . . ?
C007 C00C C006 108.04(19) . . ?
C007 C00C C00O 109.9(2) . . ?
C007 C00C C00P 109.1(2) . . ?
C00O C00C C006 111.54(19) . . ?
C00P C00C C006 109.2(2) . . ?
C00P C00C C00O 109.0(2) . . ?
C00B C00D C00N 110.0(2) . . ?
C00H C00G C00A 107.25(18) . . ?
C00I C00G C00A 59.52(17) . . ?
C00I C00G C00H 122.2(2) . . ?
O002 C00H C00B 110.4(2) . . ?
O002 C00H C00G 110.65(19) . . ?
O002 C00H C00M 103.02(19) . . ?
C00G C00H C00B 105.55(19) . . ?
C00G C00H C00M 111.4(2) . . ?
C00M C00H C00B 115.99(19) . . ?
C00A C00I C00G 60.75(17) . . ?
O002 C00J C00T 109.6(2) . . ?
O003 C00J O002 121.4(3) . . ?
O003 C00J C00T 128.9(3) . . ?
C009 C00K C008 60.31(17) . . ?
C00T C00M C00H 103.7(2) . . ?
C006 C00N C00D 114.1(2) . . ?
C00R C00P C00C 113.2(2) . . ?
C007 C00Q C00S 124.4(3) . . ?
C00S C00R C00P 112.3(3) . . ?
O00E C00S C00Q 121.5(3) . . ?
O00E C00S C00R 121.2(3) . . ?
C00Q C00S C00R 117.2(2) . . ?
C00J C00T C00M 104.5(2) . . ?
O1D S1A C1D 106.0(4) . . ?
C2D S1A O1D 118.7(6) . . ?
C2D S1A C1D 121.9(5) . . ?

loop_
_geom_bond_atom_site_label_1
_geom_bond_atom_site_label_2
_geom_bond_distance
_geom_bond_site_symmetry_2
_geom_bond_publ_flag
S1B O1D 1.462(3) . ?
S1B C2D 1.774(5) . ?
S1B C1D 1.798(4) . ?
O002 C00H 1.476(3) . ?
O002 C00J 1.329(4) . ?
O003 C00J 1.201(4) . ?
C004 C005 1.523(3) . ?
C004 C006 1.545(3) . ?
C004 C009 1.521(3) . ?
C005 C00A 1.513(3) . ?
C005 C00B 1.550(3) . ?
C006 C00C 1.560(3) . ?
C006 C00N 1.536(3) . ?
C007 C008 1.463(4) . ?
C007 C00C 1.525(3) . ?
C007 C00Q 1.351(3) . ?
C008 C009 1.513(3) . ?
C008 C00K 1.517(4) . ?
C009 C00K 1.494(4) . ?
C00A C00G 1.513(4) . ?
C00A C00I 1.494(4) . ?
C00B C00D 1.534(3) . ?
C00B C00F 1.548(4) . ?
C00B C00H 1.565(3) . ?
C00C C00O 1.546(4) . ?
C00C C00P 1.543(3) . ?
C00D C00N 1.543(3) . ?
O00E C00S 1.224(3) . ?
C00G C00H 1.510(4) . ?
C00G C00I 1.498(4) . ?
C00H C00M 1.526(4) . ?
C00J C00T 1.493(5) . ?
O1D S1A 1.604(8) . ?
C00M C00T 1.498(5) . ?
C00P C00R 1.530(4) . ?
C00Q C00S 1.455(4) . ?
C00R C00S 1.485(5) . ?
C2D S1A 1.394(8) . ?
C1D S1A 1.679(8) . ?
